data_7130415
loop_
_publ_author_name
'Abeysekera, Amila M.'
'Averkiev, Boris B.'
'Sinha, Abhijeet Shekhar'
'Aaker\"oy, Christer'

_publ_section_title
;
 Evaluating structure-property relationship in a new family of
 mechanically flexible co-crystals
;
_journal_name_full 'Chemical Communications'
_journal_paper_doi 10.1039/D2CC02047E
_journal_year 2022
_chemical_formula_moiety 'C8 H9 Br N2 O, C7 H6 O2'
_chemical_formula_sum 'C15 H15 Br N2 O3'
_chemical_formula_weight 351.20
_space_group_crystal_system monoclinic
_space_group_IT_number 14
_space_group_name_Hall '-P 2yn'
_space_group_name_H-M_alt 'P 1 21/n 1'
_atom_sites_solution_hydrogens geom
_atom_sites_solution_primary dual
_audit_creation_date 2021-06-25
_audit_creation_method
;
Olex2 1.3-ac4
(compiled 2020.11.27 svn.r5f609507 for Rigaku Oxford Diffraction, GUI svn.r6214)
;
_audit_update_record
;
2022-02-14 deposited with the CCDC.	2022-07-26 downloaded from the CCDC.
;
_cell_angle_alpha 90
_cell_angle_beta 90.928(3)
_cell_angle_gamma 90
_cell_formula_units_Z 4
_cell_length_a 14.0457(6)
_cell_length_b 4.9964(3)
_cell_length_c 21.3687(7)
_cell_measurement_reflns_used 4526
_cell_measurement_temperature 200.00(10)
_cell_measurement_theta_max 76.3290
_cell_measurement_theta_min 3.7220
_cell_volume 1499.41(12)
_computing_cell_refinement 'CrysAlisPro 1.171.41.111a (Rigaku OD, 2021)'
_computing_data_collection 'CrysAlisPro 1.171.41.111a (Rigaku OD, 2021)'
_computing_data_reduction 'CrysAlisPro 1.171.41.111a (Rigaku OD, 2021)'
_computing_molecular_graphics 'Olex2 1.3-ac4 (Dolomanov et al., 2009)'
_computing_publication_material 'Olex2 1.3-ac4 (Dolomanov et al., 2009)'
_computing_structure_refinement 'SHELXL 2018/3 (Sheldrick, 2015)'
_computing_structure_solution 'SHELXT  (Sheldrick, 2015)'
_diffrn_ambient_environment N~2~
_diffrn_ambient_temperature 200.00(10)
_diffrn_detector 'Hybrid Pixel Array Detector'
_diffrn_detector_area_resol_mean 10.0000
_diffrn_detector_type HyPix
_diffrn_measured_fraction_theta_full 0.999
_diffrn_measured_fraction_theta_max 0.985
_diffrn_measurement_details
;
List of Runs (angles in degrees, time in seconds):

  # Type    Start    End  Width  t~exp~   \w     \q     \k     \f   Frames
#--------------------------------------------------------------------------
  1  \w   -108.00 -61.00   0.50   17.73    --  -43.05-147.00 103.00   94
  2  \w    -83.00 -14.00   0.50   17.73    --  -43.05 124.00 -12.00  138
  3  \w     41.00  66.00   0.50   17.73    --   43.05-124.00 -90.00   50
  4  \w     78.00 103.00   0.50   17.73    --   43.05-147.00 103.00   50
  5  \w   -134.00 -76.00   0.50   70.93    --  -90.25-124.00 -90.00  116
  6  \w    -87.00 -62.00   0.50   70.93    --  -90.25 147.00 153.00   50
  7  \w    100.00 126.00   0.50   70.93    --  111.75 147.00 153.00   52
  8  \w     98.00 124.00   0.50   70.93    --  111.75 124.00 -12.00   52
  9  \w     78.00 111.00   0.50   70.93    --  111.75-124.00 -90.00   66
 10  \w     73.00 126.00   0.50   70.93    --  111.75-147.00 103.00  106
 11  \w   -118.00 -85.00   0.50   17.73    --  -43.05-178.00-180.00   66
 12  \w    -38.00  33.00   0.50   17.73    --  -43.05  38.00 120.00  142
 13  \w    -17.00  26.00   0.50   17.73    --   43.05 -19.00 150.00   86
 14  \w    -36.00  25.00   0.50   17.73    --   43.05 -19.00 -90.00  122
 15  \w     84.00 112.00   0.50   70.93    --  111.75-125.00 -60.00   56
 16  \w     92.00 118.00   0.50   70.93    --  111.75  77.00 -30.00   52
 17  \w    126.00 178.00   0.50   70.93    --  111.75  77.00  60.00  104
 18  \w     80.00 105.00   0.50   70.93    --  111.75 -94.00 -60.00   50
 19  \w     99.00 124.00   0.50   70.93    --  111.75 125.00-120.00   50
 20  \w     47.00  83.00   0.50   70.93    --  111.75 -77.00 -60.00   72
 21  \w    103.00 128.00   0.50   70.93    --  111.75  45.00-120.00   50
 22  \w     70.00 103.00   0.50   70.93    --  111.75 -77.00  30.00   66
 23  \w     39.00  65.00   0.50   70.93    --  111.75 -59.00 -15.46   52
 24  \w     82.00 108.00   0.50   70.93    --  111.75-110.00 -56.09   52
 25  \w     73.00  99.00   0.50   70.93    --  111.75 -94.00-150.00   52
 26  \w     73.00 100.00   0.50   70.93    --  111.75 -77.00 -30.00   54
 27  \w     78.00 104.00   0.50   70.93    --  111.75 -94.00 -30.00   52
 28  \w     70.00 102.00   0.50   70.93    --  111.75  15.00   0.00   64
 29  \w    118.00 178.00   0.50   70.93    --  111.75  15.00   0.00  120
 30  \w     42.00  70.00   0.50   70.93    --  111.75 -61.00-180.00   56
 31  \w     45.00  70.00   0.50   70.93    --  111.75 -61.00 150.00   50
 32  \w    122.00 155.00   0.50   70.93    --  111.75  45.00-150.00   66
 33  \w    153.00 178.00   0.50   70.93    --  111.75  77.00 -30.00   50
 34  \w    130.00 173.00   0.50   70.93    --  111.75  45.00-120.00   86
 35  \w     41.00  99.00   0.50   70.93    --  111.75 -94.00 -83.65  116
 36  \w     70.00 104.00   0.50   70.93    --  111.75 -77.00  90.00   68
 37  \w     42.00  67.00   0.50   70.93    --  111.75 -96.00 -62.29   50
 38  \w     46.00  86.00   0.50   70.93    --  111.75-125.00  60.00   80
 39  \w     97.00 122.00   0.50   70.93    --  111.75  77.00  60.00   50
 40  \w    108.00 140.00   0.50   70.93    --  111.75  61.00  30.00   64
 41  \w    111.00 137.00   0.50   70.93    --  111.75  61.00  60.00   52
 42  \w    139.00 165.00   0.50   70.93    --  111.75 136.00  74.49   52
 43  \w     97.00 123.00   0.50   70.93    --  111.75  74.00-104.15   52
 44  \w    148.00 177.00   0.50   70.93    --  111.75  74.00-104.15   58
 45  \w    131.00 158.00   0.50   70.93    --  111.75 124.00 -12.00   54
;
_diffrn_measurement_device 'four-circle diffractometer'
_diffrn_measurement_device_type 'XtaLAB Synergy, Dualflex, HyPix'
_diffrn_measurement_method '\w scans'
_diffrn_orient_matrix_type 'CrysAlisPro convention (1999,Acta A55,543-557)'
_diffrn_orient_matrix_UB_11 -0.0775407000
_diffrn_orient_matrix_UB_12 -0.1887418000
_diffrn_orient_matrix_UB_13 -0.0263798000
_diffrn_orient_matrix_UB_21 -0.0647415000
_diffrn_orient_matrix_UB_22 0.2425319000
_diffrn_orient_matrix_UB_23 -0.0138196000
_diffrn_orient_matrix_UB_31 0.0428466000
_diffrn_orient_matrix_UB_32 0.0249692000
_diffrn_orient_matrix_UB_33 -0.0656438000
_diffrn_radiation_monochromator mirror
_diffrn_radiation_probe x-ray
_diffrn_radiation_type 'Cu K\a'
_diffrn_radiation_wavelength 1.54184
_diffrn_reflns_av_R_equivalents 0.0524
_diffrn_reflns_av_unetI/netI 0.0460
_diffrn_reflns_Laue_measured_fraction_full 0.999
_diffrn_reflns_Laue_measured_fraction_max 0.985
_diffrn_reflns_limit_h_max 17
_diffrn_reflns_limit_h_min -17
_diffrn_reflns_limit_k_max 6
_diffrn_reflns_limit_k_min -5
_diffrn_reflns_limit_l_max 22
_diffrn_reflns_limit_l_min -27
_diffrn_reflns_number 12344
_diffrn_reflns_point_group_measured_fraction_full 0.999
_diffrn_reflns_point_group_measured_fraction_max 0.985
_diffrn_reflns_theta_full 67.684
_diffrn_reflns_theta_max 77.353
_diffrn_reflns_theta_min 3.738
_diffrn_source 'micro-focus sealed X-ray tube'
_diffrn_source_type 'PhotonJet (Cu) X-ray Source'
_exptl_absorpt_coefficient_mu 3.846
_exptl_absorpt_correction_T_max 1.00000
_exptl_absorpt_correction_T_min 0.55829
_exptl_absorpt_correction_type multi-scan
_exptl_absorpt_process_details
;
CrysAlisPro 1.171.41.111a (Rigaku Oxford Diffraction, 2021)
Empirical absorption correction using spherical harmonics,
implemented in SCALE3 ABSPACK scaling algorithm.
;
_exptl_crystal_colour colourless
_exptl_crystal_colour_primary colourless
_exptl_crystal_density_diffrn 1.556
_exptl_crystal_description needle
_exptl_crystal_F_000 712
_exptl_crystal_recrystallization_method 'crystallized from ethyl acetate'
_exptl_crystal_size_max 0.108
_exptl_crystal_size_mid 0.038
_exptl_crystal_size_min 0.021
_refine_diff_density_max 0.604
_refine_diff_density_min -0.535
_refine_diff_density_rms 0.074
_refine_ls_extinction_method none
_refine_ls_goodness_of_fit_ref 1.022
_refine_ls_hydrogen_treatment constr
_refine_ls_matrix_type full
_refine_ls_number_parameters 192
_refine_ls_number_reflns 3137
_refine_ls_number_restraints 0
_refine_ls_restrained_S_all 1.022
_refine_ls_R_factor_all 0.0632
_refine_ls_R_factor_gt 0.0441
_refine_ls_shift/su_max 0.000
_refine_ls_shift/su_mean 0.000
_refine_ls_structure_factor_coef Fsqd
_refine_ls_weighting_details 'w=1/[\s^2^(Fo^2^)+(0.0665P)^2^+0.7429P] where P=(Fo^2^+2Fc^2^)/3'
_refine_ls_weighting_scheme calc
_refine_ls_wR_factor_gt 0.1129
_refine_ls_wR_factor_ref 0.1300
_reflns_Friedel_coverage 0.000
_reflns_number_gt 2338
_reflns_number_total 3137
_reflns_threshold_expression 'I > 2\s(I)'
_cod_data_source_file d2cc02047e2.cif
_cod_data_source_block Br-Et_BA
_cod_database_code 7130415
_shelx_shelxl_version_number 2018/3
_shelx_space_group_comment
;
The symmetry employed for this shelxl refinement is uniquely defined
by the following loop, which should always be used as a source of
symmetry information in preference to the above space-group names.
They are only intended as comments.
;
_shelx_estimated_absorpt_t_max 0.924
_shelx_estimated_absorpt_t_min 0.681
_reflns_odcompleteness_completeness 98.51
_reflns_odcompleteness_iscentric 1
_reflns_odcompleteness_theta 77.17
_olex2_refinement_description
;
1. Fixed Uiso
 At 1.2 times of:
  All C(H) groups, All C(H,H) groups, All N(H) groups
 At 1.5 times of:
  All C(H,H,H) groups, All O(H) groups
2.a Secondary CH2 refined with riding coordinates:
 C11(H11A,H11B)
2.b Aromatic/amide H refined with riding coordinates:
 N8(H8), C3(H3), C18(H18), C14(H14), C6(H6), C17(H17), C5(H5), C16(H16),
 C15(H15)
2.c Idealised Me refined as rotating group:
 C12(H12A,H12B,H12C)
2.d Idealised tetrahedral OH refined as rotating group:
 O21(H21)
;
_olex2_date_sample_data_collection 2021-06-23
_olex2_date_sample_submission 2021-06-23
_olex2_exptl_crystal_mounting_method 'mounted on a MiTeGen loop'
_olex2_submission_special_instructions 'No special instructions were received'
_oxdiff_exptl_absorpt_empirical_details
;
Empirical correction (ABSPACK) includes:
- Absorption correction using spherical harmonics
- Frame scaling
;
_oxdiff_exptl_absorpt_empirical_full_max 2.357
_oxdiff_exptl_absorpt_empirical_full_min 0.574

loop_
_space_group_symop_operation_xyz
'x, y, z'
'-x+1/2, y+1/2, -z+1/2'
'-x, -y, -z'
'x-1/2, -y-1/2, z-1/2'

loop_
_atom_site_label
_atom_site_type_symbol
_atom_site_fract_x
_atom_site_fract_y
_atom_site_fract_z
_atom_site_U_iso_or_equiv
_atom_site_adp_type
_atom_site_occupancy
_atom_site_site_symmetry_order
_atom_site_calc_flag
_atom_site_refinement_flags_posn
_atom_site_refinement_flags_adp
_atom_site_refinement_flags_occupancy
_atom_site_disorder_assembly
_atom_site_disorder_group
Br7 Br 0.13950(3) 0.02579(10) 0.47917(2) 0.06556(18) Uani 1 1 d . . . . .
O20 O 0.51574(15) 0.4117(5) 0.71762(11) 0.0527(5) Uani 1 1 d . . . . .
O21 O 0.36738(16) 0.5356(5) 0.69247(10) 0.0523(5) Uani 1 1 d . . . . .
H21 H 0.372538 0.413050 0.665820 0.078 Uiso 1 1 calc R U . . .
O10 O 0.59424(18) -0.3595(6) 0.58272(11) 0.0608(6) Uani 1 1 d . . . . .
N8 N 0.5106(2) -0.0062(5) 0.62128(12) 0.0497(6) Uani 1 1 d . . . . .
H8 H 0.513616 0.122369 0.649399 0.060 Uiso 1 1 calc R U . . .
N2 N 0.36194(19) 0.1630(6) 0.60223(12) 0.0501(6) Uani 1 1 d . . . . .
C13 C 0.4428(2) 0.7546(7) 0.77699(13) 0.0441(6) Uani 1 1 d . . . . .
C19 C 0.4463(2) 0.5503(7) 0.72645(14) 0.0450(7) Uani 1 1 d . . . . .
C1 C 0.4275(2) -0.0177(6) 0.58570(14) 0.0463(7) Uani 1 1 d . . . . .
C4 C 0.2582(2) -0.0026(7) 0.52239(14) 0.0496(7) Uani 1 1 d . . . . .
C3 C 0.2790(2) 0.1697(8) 0.57069(14) 0.0527(7) Uani 1 1 d . . . . .
H3 H 0.232675 0.298576 0.582154 0.063 Uiso 1 1 calc R U . . .
C9 C 0.5889(2) -0.1694(7) 0.61833(14) 0.0494(7) Uani 1 1 d . . . . .
C18 C 0.3648(2) 0.9247(7) 0.78281(14) 0.0479(7) Uani 1 1 d . . . . .
H18 H 0.312450 0.911842 0.754249 0.057 Uiso 1 1 calc R U . . .
C14 C 0.5189(2) 0.7739(7) 0.81939(15) 0.0521(7) Uani 1 1 d . . . . .
H14 H 0.572082 0.657915 0.815661 0.063 Uiso 1 1 calc R U . . .
C6 C 0.4102(3) -0.2027(7) 0.53750(14) 0.0532(8) Uani 1 1 d . . . . .
H6 H 0.456628 -0.332957 0.527167 0.064 Uiso 1 1 calc R U . . .
C17 C 0.3640(2) 1.1130(8) 0.83060(15) 0.0519(7) Uani 1 1 d . . . . .
H17 H 0.311186 1.230238 0.834586 0.062 Uiso 1 1 calc R U . . .
C5 C 0.3247(3) -0.1915(8) 0.50558(14) 0.0535(8) Uani 1 1 d . . . . .
H5 H 0.311454 -0.312498 0.472267 0.064 Uiso 1 1 calc R U . . .
C11 C 0.6686(2) -0.0887(8) 0.66251(16) 0.0566(8) Uani 1 1 d . . . . .
H11A H 0.701984 0.067779 0.644809 0.068 Uiso 1 1 calc R U . . .
H11B H 0.641021 -0.032895 0.702807 0.068 Uiso 1 1 calc R U . . .
C16 C 0.4403(3) 1.1300(8) 0.87255(15) 0.0560(8) Uani 1 1 d . . . . .
H16 H 0.439470 1.258518 0.905312 0.067 Uiso 1 1 calc R U . . .
C15 C 0.5170(3) 0.9614(8) 0.86680(16) 0.0585(9) Uani 1 1 d . . . . .
H15 H 0.569047 0.973945 0.895615 0.070 Uiso 1 1 calc R U . . .
C12 C 0.7399(3) -0.3082(9) 0.67469(19) 0.0649(9) Uani 1 1 d . . . . .
H12A H 0.764572 -0.372903 0.634802 0.097 Uiso 1 1 calc R U . . .
H12B H 0.709033 -0.456046 0.696649 0.097 Uiso 1 1 calc R U . . .
H12C H 0.792595 -0.238657 0.700555 0.097 Uiso 1 1 calc R U . . .

loop_
_atom_site_aniso_label
_atom_site_aniso_U_11
_atom_site_aniso_U_22
_atom_site_aniso_U_33
_atom_site_aniso_U_23
_atom_site_aniso_U_13
_atom_site_aniso_U_12
Br7 0.0634(3) 0.0828(3) 0.0502(2) 0.00178(18) -0.00900(15) -0.00017(19)
O20 0.0487(12) 0.0535(14) 0.0561(12) -0.0087(11) 0.0039(9) 0.0024(10)
O21 0.0519(11) 0.0549(14) 0.0499(11) -0.0147(10) -0.0048(9) 0.0037(10)
O10 0.0670(14) 0.0581(15) 0.0573(12) -0.0163(12) -0.0016(10) 0.0118(12)
N8 0.0561(14) 0.0463(16) 0.0467(13) -0.0099(11) 0.0011(10) 0.0030(12)
N2 0.0565(15) 0.0485(16) 0.0453(12) -0.0054(12) 0.0006(10) 0.0036(12)
C13 0.0447(14) 0.0462(17) 0.0415(13) -0.0003(12) 0.0030(11) -0.0072(13)
C19 0.0460(15) 0.0442(16) 0.0451(14) -0.0006(13) 0.0056(11) -0.0023(13)
C1 0.0542(16) 0.0438(17) 0.0410(14) -0.0012(12) 0.0037(11) 0.0013(14)
C4 0.0541(16) 0.056(2) 0.0388(13) 0.0024(13) -0.0018(11) -0.0018(15)
C3 0.0576(18) 0.0524(19) 0.0481(15) -0.0030(14) 0.0026(13) 0.0044(15)
C9 0.0546(17) 0.0505(19) 0.0431(14) -0.0013(14) 0.0060(12) 0.0036(15)
C18 0.0472(15) 0.0522(18) 0.0443(15) -0.0034(13) 0.0007(11) 0.0013(14)
C14 0.0492(16) 0.0523(19) 0.0546(16) -0.0058(15) -0.0034(13) -0.0017(14)
C6 0.0644(19) 0.0508(19) 0.0444(15) -0.0062(14) 0.0029(13) 0.0033(15)
C17 0.0525(16) 0.0502(19) 0.0531(16) -0.0091(15) 0.0076(13) 0.0003(15)
C5 0.0673(19) 0.053(2) 0.0398(14) -0.0048(14) -0.0008(13) -0.0018(16)
C11 0.0552(18) 0.057(2) 0.0572(18) -0.0047(16) 0.0000(14) 0.0007(16)
C16 0.066(2) 0.055(2) 0.0463(16) -0.0111(15) 0.0072(14) -0.0080(17)
C15 0.0575(18) 0.065(2) 0.0525(17) -0.0079(16) -0.0077(14) -0.0047(17)
C12 0.059(2) 0.063(2) 0.072(2) -0.0042(19) -0.0056(16) 0.0044(18)

loop_
_atom_type_symbol
_atom_type_description
_atom_type_scat_dispersion_real
_atom_type_scat_dispersion_imag
_atom_type_scat_source
C C 0.0181 0.0091 'International Tables Vol C Tables 4.2.6.8 and 6.1.1.4'
H H 0.0000 0.0000 'International Tables Vol C Tables 4.2.6.8 and 6.1.1.4'
Br Br -0.6763 1.2805 'International Tables Vol C Tables 4.2.6.8 and 6.1.1.4'
N N 0.0311 0.0180 'International Tables Vol C Tables 4.2.6.8 and 6.1.1.4'
O O 0.0492 0.0322 'International Tables Vol C Tables 4.2.6.8 and 6.1.1.4'

loop_
_geom_angle_atom_site_label_1
_geom_angle_atom_site_label_2
_geom_angle_atom_site_label_3
_geom_angle
_geom_angle_site_symmetry_1
_geom_angle_site_symmetry_3
_geom_angle_publ_flag
C9 N8 C1 128.3(3) . . ?
C3 N2 C1 118.7(3) . . ?
C18 C13 C19 121.2(3) . . ?
C14 C13 C19 119.0(3) . . ?
C14 C13 C18 119.7(3) . . ?
O20 C19 O21 123.6(3) . . ?
O20 C19 C13 122.7(3) . . ?
O21 C19 C13 113.6(3) . . ?
N8 C1 C6 124.4(3) . . ?
N2 C1 N8 113.8(3) . . ?
N2 C1 C6 121.7(3) . . ?
C3 C4 Br7 119.5(3) . . ?
C3 C4 C5 119.3(3) . . ?
C5 C4 Br7 121.2(2) . . ?
N2 C3 C4 122.4(3) . . ?
O10 C9 N8 123.3(3) . . ?
O10 C9 C11 123.1(3) . . ?
N8 C9 C11 113.6(3) . . ?
C17 C18 C13 119.6(3) . . ?
C15 C14 C13 120.1(3) . . ?
C5 C6 C1 118.5(3) . . ?
C16 C17 C18 120.1(3) . . ?
C6 C5 C4 119.3(3) . . ?
C12 C11 C9 113.5(3) . . ?
C15 C16 C17 120.2(3) . . ?
C16 C15 C14 120.4(3) . . ?

loop_
_geom_bond_atom_site_label_1
_geom_bond_atom_site_label_2
_geom_bond_distance
_geom_bond_site_symmetry_2
_geom_bond_publ_flag
Br7 C4 1.899(3) . ?
O20 C19 1.213(4) . ?
O21 C19 1.317(4) . ?
O10 C9 1.220(4) . ?
N8 C1 1.385(4) . ?
N8 C9 1.372(4) . ?
N2 C1 1.341(4) . ?
N2 C3 1.337(4) . ?
C13 C19 1.487(4) . ?
C13 C18 1.394(5) . ?
C13 C14 1.393(4) . ?
C1 C6 1.402(5) . ?
C4 C3 1.372(5) . ?
C4 C5 1.379(5) . ?
C9 C11 1.507(5) . ?
C18 C17 1.389(5) . ?
C14 C15 1.380(5) . ?
C6 C5 1.372(5) . ?
C17 C16 1.389(5) . ?
C11 C12 1.505(5) . ?
C16 C15 1.375(5) . ?
